data_7104483
loop_
_publ_author_name
'Young, Kenneth J H'
'Oxgaard, Jonas'
'Ess, Daniel H'
'Meier, Steven K'
'Stewart, Timothy'
'Goddard, 3rd, William A'
'Periana, Roy A'

_publ_section_title
;
 Experimental realization of catalytic CH4 hydroxylation predicted for
 an iridium NNC pincer complex, demonstrating thermal, protic, and
 oxidant stability.
;
_journal_issue 22
_journal_name_full 'Chemical communications (Cambridge, England)'
_journal_page_first 3270
_journal_page_last 3272
_journal_paper_doi 10.1039/b823303a
_journal_volume 34
_journal_year 2009
_chemical_formula_sum 'C33 H30 F3 Ir N2 O2'
_chemical_formula_weight 735.79
_chemical_name_systematic
;
?
;
_space_group_IT_number 15
_symmetry_cell_setting monoclinic
_symmetry_space_group_name_Hall '-C 2yc'
_symmetry_space_group_name_H-M 'C 1 2/c 1'
_atom_sites_solution_hydrogens geom
_atom_sites_solution_primary direct
_atom_sites_solution_secondary difmap
_audit_creation_method SHELXL-97
_cell_angle_alpha 90.00
_cell_angle_beta 91.1910(10)
_cell_angle_gamma 90.00
_cell_formula_units_Z 8
_cell_length_a 19.9643(16)
_cell_length_b 13.8063(11)
_cell_length_c 21.8966(18)
_cell_measurement_reflns_used 6816
_cell_measurement_temperature 143(2)
_cell_measurement_theta_max 27.5
_cell_measurement_theta_min 1.79
_cell_volume 6034.1(8)
_computing_cell_refinement 'BRUKER SMART'
_computing_data_collection 'BRUKER SMART'
_computing_data_reduction 'BRUKER SAINT'
_computing_molecular_graphics 'BRUKER SHELXTL'
_computing_publication_material 'BRUKER SHELXTL'
_computing_structure_refinement 'SHELXL-97 (Sheldrick, 1997)'
_computing_structure_solution 'SHELXS-97 (Sheldrick, 1990)'
_diffrn_ambient_temperature 143(2)
_diffrn_measured_fraction_theta_full 0.982
_diffrn_measured_fraction_theta_max 0.982
_diffrn_measurement_device_type 'CCD area detector'
_diffrn_measurement_method 'phi and omega scans'
_diffrn_radiation_monochromator graphite
_diffrn_radiation_source 'fine-focus sealed tube'
_diffrn_radiation_type MoK\a
_diffrn_radiation_wavelength 0.71073
_diffrn_reflns_av_R_equivalents 0.0526
_diffrn_reflns_av_sigmaI/netI 0.0739
_diffrn_reflns_limit_h_max 25
_diffrn_reflns_limit_h_min -25
_diffrn_reflns_limit_k_max 15
_diffrn_reflns_limit_k_min -17
_diffrn_reflns_limit_l_max 28
_diffrn_reflns_limit_l_min -24
_diffrn_reflns_number 17914
_diffrn_reflns_theta_full 27.50
_diffrn_reflns_theta_max 27.50
_diffrn_reflns_theta_min 1.79
_exptl_absorpt_coefficient_mu 4.475
_exptl_absorpt_correction_T_max 0.8773
_exptl_absorpt_correction_T_min 0.5935
_exptl_absorpt_correction_type empirical
_exptl_absorpt_process_details Blessing,R.H.,Acta_Crystallogr.1995,A51,33
_exptl_crystal_colour yellow
_exptl_crystal_density_diffrn 1.620
_exptl_crystal_density_meas 1.618
_exptl_crystal_density_method 'not measured'
_exptl_crystal_description plate
_exptl_crystal_F_000 2896
_exptl_crystal_size_max 0.13
_exptl_crystal_size_mid 0.03
_exptl_crystal_size_min 0.01
_refine_diff_density_max 1.374
_refine_diff_density_min -1.220
_refine_diff_density_rms 0.155
_refine_ls_extinction_method none
_refine_ls_goodness_of_fit_ref 1.030
_refine_ls_hydrogen_treatment constr
_refine_ls_matrix_type full
_refine_ls_number_parameters 389
_refine_ls_number_reflns 6816
_refine_ls_number_restraints 16
_refine_ls_restrained_S_all 1.030
_refine_ls_R_factor_all 0.0806
_refine_ls_R_factor_gt 0.0506
_refine_ls_shift/su_max 0.004
_refine_ls_shift/su_mean 0.017
_refine_ls_structure_factor_coef Fsqd
_refine_ls_weighting_details 'calc w=1/[\s^2^(Fo^2^)+(0.0449P)^2^+42.1662P] where P=(Fo^2^+2Fc^2^)/3'
_refine_ls_weighting_scheme calc
_refine_ls_wR_factor_gt 0.1070
_refine_ls_wR_factor_ref 0.1167
_reflns_number_gt 4857
_reflns_number_total 6816
_reflns_threshold_expression >2sigma(I)
_cod_data_source_file b823303a.txt
_cod_data_source_block irnncm_1-TFA_697907
_cod_depositor_comments
;
The following automatic conversions were performed:
'_symmetry_cell_setting' value 'Monoclinic' changed to 'monoclinic'
according to '/home/saulius/struct/CIF-dictionaries/cif_core.dic'
dictionary named 'cif_core.dic' version 2.4.1 from 2010-06-29.

Automatic conversion script
Id: cif_fix_enum 1527 2010-12-29 10:47:43Z saulius 
;
_cod_original_sg_symbol_H-M C2/c
_cod_database_code 7104483

loop_
_symmetry_equiv_pos_as_xyz
'x, y, z'
'-x, y, -z+1/2'
'x+1/2, y+1/2, z'
'-x+1/2, y+1/2, -z+1/2'
'-x, -y, -z'
'x, -y, z-1/2'
'-x+1/2, -y+1/2, -z'
'x+1/2, -y+1/2, z-1/2'

loop_
_atom_site_label
_atom_site_type_symbol
_atom_site_fract_x
_atom_site_fract_y
_atom_site_fract_z
_atom_site_U_iso_or_equiv
_atom_site_adp_type
_atom_site_occupancy
_atom_site_symmetry_multiplicity
_atom_site_calc_flag
_atom_site_refinement_flags
_atom_site_disorder_assembly
_atom_site_disorder_group
Ir1 Ir 0.192663(13) 0.12834(2) 0.295571(12) 0.02825(10) Uani 1 1 d . . .
F1 F 0.4251(3) 0.1305(6) 0.2465(4) 0.109(3) Uani 1 1 d . . .
F2 F 0.4036(3) 0.1642(5) 0.1550(3) 0.0829(19) Uani 1 1 d . . .
F3 F 0.4220(3) 0.2785(5) 0.2171(4) 0.106(3) Uani 1 1 d . . .
N1 N 0.1741(3) 0.0339(4) 0.2181(3) 0.0273(13) Uani 1 1 d . . .
N2 N 0.1487(3) 0.2169(4) 0.2333(3) 0.0269(13) Uani 1 1 d . . .
O1 O 0.2972(3) 0.1473(4) 0.2664(3) 0.0499(15) Uani 1 1 d . . .
O2 O 0.2860(3) 0.2581(5) 0.1943(3) 0.071(2) Uani 1 1 d . . .
C1 C 0.1825(3) -0.0619(5) 0.2142(3) 0.0310(16) Uani 1 1 d . . .
H1 H 0.2081 -0.0934 0.2454 0.037 Uiso 1 1 calc R . .
C2 C 0.1562(4) -0.1172(5) 0.1676(3) 0.0338(16) Uani 1 1 d . . .
H2 H 0.1641 -0.1850 0.1676 0.041 Uiso 1 1 calc R . .
C3 C 0.1181(4) -0.0761(5) 0.1205(3) 0.0317(16) Uani 1 1 d . . .
C4 C 0.1130(3) 0.0247(5) 0.1229(3) 0.0288(16) Uani 1 1 d . . .
H4 H 0.0903 0.0579 0.0906 0.035 Uiso 1 1 calc R . .
C5 C 0.1401(3) 0.0771(5) 0.1709(3) 0.0295(16) Uani 1 1 d . . .
C6 C 0.1305(3) 0.1821(5) 0.1774(3) 0.0279(15) Uani 1 1 d . . .
C7 C 0.1025(4) 0.2422(6) 0.1339(3) 0.0367(18) Uani 1 1 d . . .
H7 H 0.0906 0.2171 0.0948 0.044 Uiso 1 1 calc R . .
C8 C 0.0913(4) 0.3401(5) 0.1466(3) 0.0337(17) Uani 1 1 d . . .
C9 C 0.1107(4) 0.3722(6) 0.2043(3) 0.0359(16) Uani 1 1 d . . .
H9 H 0.1038 0.4383 0.2147 0.043 Uiso 1 1 calc R . .
C10 C 0.1398(3) 0.3114(5) 0.2471(3) 0.0295(16) Uani 1 1 d . . .
C11 C 0.1627(4) 0.3341(5) 0.3089(3) 0.0315(16) Uani 1 1 d . . .
C12 C 0.1585(4) 0.4284(6) 0.3325(4) 0.0399(19) Uani 1 1 d . . .
H12 H 0.1423 0.4796 0.3073 0.048 Uiso 1 1 calc R . .
C13 C 0.1777(4) 0.4469(6) 0.3922(4) 0.044(2) Uani 1 1 d . . .
H13 H 0.1748 0.5106 0.4083 0.053 Uiso 1 1 calc R . .
C14 C 0.2011(4) 0.3725(7) 0.4281(4) 0.045(2) Uani 1 1 d . . .
H14 H 0.2139 0.3848 0.4694 0.055 Uiso 1 1 calc R . .
C15 C 0.2064(4) 0.2795(6) 0.4049(4) 0.044(2) Uani 1 1 d . . .
H15 H 0.2224 0.2291 0.4309 0.053 Uiso 1 1 calc R . .
C16 C 0.1890(4) 0.2576(5) 0.3440(3) 0.0323(17) Uani 1 1 d . . .
C17 C 0.0816(4) -0.1342(5) 0.0708(3) 0.0378(18) Uani 1 1 d . . .
C18 C 0.0953(7) -0.2412(6) 0.0769(5) 0.086(4) Uani 1 1 d . . .
H18A H 0.1437 -0.2526 0.0759 0.129 Uiso 1 1 calc R . .
H18B H 0.0732 -0.2759 0.0431 0.129 Uiso 1 1 calc R . .
H18C H 0.0780 -0.2646 0.1158 0.129 Uiso 1 1 calc R . .
C19 C 0.1059(5) -0.1017(7) 0.0099(4) 0.059(3) Uani 1 1 d . . .
H19A H 0.0970 -0.0323 0.0047 0.089 Uiso 1 1 calc R . .
H19B H 0.0826 -0.1380 -0.0226 0.089 Uiso 1 1 calc R . .
H19C H 0.1542 -0.1134 0.0076 0.089 Uiso 1 1 calc R . .
C20 C 0.0067(5) -0.1176(8) 0.0753(5) 0.071(3) Uani 1 1 d . . .
H20A H -0.0080 -0.1363 0.1160 0.107 Uiso 1 1 calc R . .
H20B H -0.0170 -0.1568 0.0444 0.107 Uiso 1 1 calc R . .
H20C H -0.0033 -0.0489 0.0683 0.107 Uiso 1 1 calc R . .
C21 C 0.0607(4) 0.4063(6) 0.0974(4) 0.042(2) Uani 1 1 d . . .
C22 C 0.1109(6) 0.4182(8) 0.0480(5) 0.075(3) Uani 1 1 d . . .
H22A H 0.1513 0.4494 0.0649 0.112 Uiso 1 1 calc R . .
H22B H 0.0917 0.4586 0.0152 0.112 Uiso 1 1 calc R . .
H22C H 0.1225 0.3545 0.0315 0.112 Uiso 1 1 calc R . .
C23 C -0.0032(5) 0.3595(7) 0.0706(5) 0.068(3) Uani 1 1 d . . .
H23A H 0.0085 0.2998 0.0491 0.102 Uiso 1 1 calc R . .
H23B H -0.0251 0.4045 0.0420 0.102 Uiso 1 1 calc R . .
H23C H -0.0338 0.3442 0.1037 0.102 Uiso 1 1 calc R . .
C24 C 0.0401(7) 0.5045(7) 0.1234(5) 0.086(4) Uani 1 1 d . . .
H24A H 0.0136 0.4944 0.1601 0.129 Uiso 1 1 calc R . .
H24B H 0.0131 0.5397 0.0928 0.129 Uiso 1 1 calc R . .
H24C H 0.0803 0.5422 0.1340 0.129 Uiso 1 1 calc R . .
C25 C 0.3164(5) 0.1970(6) 0.2260(4) 0.050(2) Uani 1 1 d . . .
C26 C 0.3909(5) 0.1966(7) 0.2103(5) 0.059(3) Uani 1 1 d . . .
C27 C 0.2359(5) 0.0000(6) 0.3376(4) 0.049(2) Uani 1 1 d . . .
C28 C 0.2411(5) 0.0778(6) 0.3793(4) 0.051(2) Uani 1 1 d . . .
C29 C 0.0997(6) 0.0904(9) 0.3296(5) 0.089(6) Uani 1.00(3) 1 d D . .
C30 C 0.0569(9) 0.0299(14) 0.2970(8) 0.051(6) Uani 0.461(19) 1 d PD . .
C30A C 0.0482(8) 0.1546(12) 0.3366(10) 0.060(6) Uani 0.539(19) 1 d PD . .
C31 C 0.2824(4) 0.6641(5) 0.4956(4) 0.048(2) Uani 1 1 d D . .
H31 H 0.3065 0.6051 0.4922 0.057 Uiso 1 1 calc R . .
C32 C 0.2474(6) 0.6991(7) 0.4477(4) 0.162(10) Uani 1 1 d D . .
H32 H 0.2438 0.6625 0.4110 0.195 Uiso 1 1 calc R . .
C33 C 0.2169(6) 0.7869(7) 0.4514(4) 0.103(5) Uani 1 1 d D . .
H33 H 0.1950 0.8136 0.4164 0.124 Uiso 1 1 calc R . .

loop_
_atom_site_aniso_label
_atom_site_aniso_U_11
_atom_site_aniso_U_22
_atom_site_aniso_U_33
_atom_site_aniso_U_23
_atom_site_aniso_U_13
_atom_site_aniso_U_12
Ir1 0.03015(15) 0.02859(15) 0.02603(15) -0.00011(14) 0.00083(10) -0.00567(14)
F1 0.049(3) 0.128(7) 0.149(7) 0.059(6) 0.006(4) 0.009(4)
F2 0.080(4) 0.080(4) 0.090(5) -0.011(4) 0.036(4) 0.012(4)
F3 0.072(4) 0.062(4) 0.185(8) -0.032(5) 0.055(5) -0.035(3)
N1 0.030(3) 0.031(3) 0.021(3) -0.001(2) -0.001(2) 0.000(3)
N2 0.028(3) 0.023(3) 0.030(3) -0.005(2) 0.010(2) -0.002(2)
O1 0.041(3) 0.047(4) 0.062(4) -0.007(3) 0.005(3) -0.005(3)
O2 0.061(4) 0.069(5) 0.083(5) 0.023(4) 0.010(4) 0.008(4)
C1 0.033(4) 0.030(4) 0.030(4) 0.003(3) 0.000(3) 0.011(3)
C2 0.043(4) 0.027(4) 0.031(4) -0.002(3) 0.003(3) 0.007(3)
C3 0.035(4) 0.031(4) 0.029(4) -0.007(3) 0.003(3) 0.003(3)
C4 0.035(4) 0.027(4) 0.024(4) -0.004(3) 0.003(3) 0.008(3)
C5 0.028(4) 0.032(4) 0.028(4) 0.000(3) 0.005(3) 0.008(3)
C6 0.028(4) 0.028(4) 0.029(4) -0.006(3) 0.003(3) 0.004(3)
C7 0.044(4) 0.037(4) 0.029(4) -0.009(3) -0.006(3) 0.010(4)
C8 0.040(4) 0.027(4) 0.034(4) -0.010(3) -0.001(3) 0.010(3)
C9 0.044(4) 0.024(4) 0.039(4) -0.006(4) 0.003(3) 0.005(4)
C10 0.032(4) 0.028(4) 0.029(4) 0.002(3) 0.010(3) -0.005(3)
C11 0.034(4) 0.027(4) 0.033(4) -0.006(3) 0.006(3) -0.010(3)
C12 0.047(5) 0.034(4) 0.039(5) -0.009(4) 0.007(4) -0.004(4)
C13 0.053(5) 0.036(5) 0.044(5) -0.015(4) 0.003(4) -0.008(4)
C14 0.051(5) 0.055(5) 0.030(4) -0.010(4) 0.001(3) -0.014(5)
C15 0.048(5) 0.044(5) 0.041(5) -0.005(4) 0.004(4) -0.019(4)
C16 0.041(4) 0.025(4) 0.031(4) -0.002(3) 0.007(3) -0.010(3)
C17 0.049(4) 0.027(4) 0.037(4) -0.002(4) -0.012(3) 0.007(4)
C18 0.147(11) 0.025(5) 0.083(8) -0.012(5) -0.063(8) 0.011(6)
C19 0.088(7) 0.051(6) 0.040(5) -0.006(4) -0.005(5) -0.004(5)
C20 0.055(6) 0.073(8) 0.085(8) -0.008(6) -0.010(5) -0.002(6)
C21 0.056(5) 0.029(4) 0.040(5) -0.004(3) -0.007(4) 0.015(4)
C22 0.087(8) 0.063(7) 0.075(8) 0.023(6) -0.008(6) 0.012(6)
C23 0.076(7) 0.047(6) 0.079(7) 0.003(5) -0.032(6) 0.012(5)
C24 0.148(11) 0.040(6) 0.067(7) -0.018(5) -0.037(7) 0.046(7)
C25 0.067(6) 0.032(5) 0.050(5) 0.016(4) 0.003(5) -0.008(4)
C26 0.044(5) 0.045(6) 0.090(8) -0.004(5) 0.020(5) -0.003(4)
C27 0.073(6) 0.035(5) 0.038(5) 0.011(4) -0.030(4) -0.002(4)
C28 0.081(7) 0.036(5) 0.035(5) 0.002(4) -0.027(4) -0.012(4)
C29 0.079(9) 0.127(13) 0.061(8) -0.018(7) 0.024(6) -0.061(9)
C30 0.055(12) 0.063(14) 0.035(11) -0.007(9) 0.022(9) -0.018(10)
C30A 0.027(8) 0.052(11) 0.102(16) -0.010(10) 0.025(9) 0.000(7)
C31 0.068(6) 0.053(5) 0.023(4) 0.002(4) 0.023(4) -0.015(5)
C32 0.198(19) 0.121(14) 0.173(18) -0.099(14) 0.137(17) -0.108(14)
C33 0.123(12) 0.103(11) 0.084(10) 0.009(8) 0.000(8) -0.047(10)

loop_
_atom_type_symbol
_atom_type_description
_atom_type_scat_dispersion_real
_atom_type_scat_dispersion_imag
_atom_type_scat_source
C C 0.0033 0.0016 'International Tables Vol C Tables 4.2.6.8 and 6.1.1.4'
H H 0.0000 0.0000 'International Tables Vol C Tables 4.2.6.8 and 6.1.1.4'
N N 0.0061 0.0033 'International Tables Vol C Tables 4.2.6.8 and 6.1.1.4'
O O 0.0106 0.0060 'International Tables Vol C Tables 4.2.6.8 and 6.1.1.4'
F F 0.0171 0.0103 'International Tables Vol C Tables 4.2.6.8 and 6.1.1.4'
Ir Ir -1.4442 7.9887 'International Tables Vol C Tables 4.2.6.8 and 6.1.1.4'

loop_
_geom_angle_atom_site_label_1
_geom_angle_atom_site_label_2
_geom_angle_atom_site_label_3
_geom_angle
_geom_angle_site_symmetry_1
_geom_angle_site_symmetry_3
_geom_angle_publ_flag
N2 Ir1 C16 78.8(3) . . ?
N2 Ir1 C29 90.9(4) . . ?
C16 Ir1 C29 89.5(4) . . ?
N2 Ir1 N1 76.7(2) . . ?
C16 Ir1 N1 155.4(3) . . ?
C29 Ir1 N1 89.5(3) . . ?
N2 Ir1 C27 161.0(3) . . ?
C16 Ir1 C27 120.2(3) . . ?
C29 Ir1 C27 89.6(5) . . ?
N1 Ir1 C27 84.3(3) . . ?
N2 Ir1 C28 161.0(3) . . ?
C16 Ir1 C28 82.2(3) . . ?
C29 Ir1 C28 90.1(4) . . ?
N1 Ir1 C28 122.3(3) . . ?
C27 Ir1 C28 38.0(3) . . ?
N2 Ir1 O1 97.6(2) . . ?
C16 Ir1 O1 95.1(2) . . ?
C29 Ir1 O1 170.9(4) . . ?
N1 Ir1 O1 89.5(2) . . ?
C27 Ir1 O1 81.3(3) . . ?
C28 Ir1 O1 82.9(3) . . ?
C1 N1 C5 116.5(6) . . ?
C1 N1 Ir1 128.8(5) . . ?
C5 N1 Ir1 113.9(5) . . ?
C10 N2 C6 120.6(6) . . ?
C10 N2 Ir1 119.4(5) . . ?
C6 N2 Ir1 120.0(5) . . ?
C25 O1 Ir1 127.2(6) . . ?
N1 C1 C2 123.6(7) . . ?
C1 C2 C3 121.4(7) . . ?
C2 C3 C4 114.7(7) . . ?
C2 C3 C17 124.2(7) . . ?
C4 C3 C17 121.1(7) . . ?
C5 C4 C3 121.6(7) . . ?
N1 C5 C4 122.1(7) . . ?
N1 C5 C6 115.0(6) . . ?
C4 C5 C6 122.9(7) . . ?
N2 C6 C7 120.6(7) . . ?
N2 C6 C5 113.8(6) . . ?
C7 C6 C5 125.5(7) . . ?
C6 C7 C8 120.6(7) . . ?
C9 C8 C7 116.6(7) . . ?
C9 C8 C21 123.4(7) . . ?
C7 C8 C21 119.9(7) . . ?
C10 C9 C8 122.0(7) . . ?
N2 C10 C9 119.5(7) . . ?
N2 C10 C11 112.1(6) . . ?
C9 C10 C11 128.4(7) . . ?
C16 C11 C12 121.5(7) . . ?
C16 C11 C10 117.0(6) . . ?
C12 C11 C10 121.5(7) . . ?
C13 C12 C11 120.2(8) . . ?
C14 C13 C12 119.4(8) . . ?
C13 C14 C15 120.8(8) . . ?
C14 C15 C16 121.9(8) . . ?
C11 C16 C15 116.2(7) . . ?
C11 C16 Ir1 112.6(5) . . ?
C15 C16 Ir1 131.2(6) . . ?
C19 C17 C18 108.1(8) . . ?
C19 C17 C20 110.5(8) . . ?
C18 C17 C20 108.7(8) . . ?
C19 C17 C3 108.6(7) . . ?
C18 C17 C3 111.6(6) . . ?
C20 C17 C3 109.3(7) . . ?
C22 C21 C24 111.1(9) . . ?
C22 C21 C8 108.1(7) . . ?
C24 C21 C8 111.9(7) . . ?
C22 C21 C23 109.4(8) . . ?
C24 C21 C23 106.7(8) . . ?
C8 C21 C23 109.5(7) . . ?
O1 C25 O2 130.1(10) . . ?
O1 C25 C26 119.6(9) . . ?
O2 C25 C26 110.1(8) . . ?
F3 C26 F2 107.4(9) . . ?
F3 C26 F1 106.4(9) . . ?
F2 C26 F1 101.5(8) . . ?
F3 C26 C25 115.8(8) . . ?
F2 C26 C25 114.3(9) . . ?
F1 C26 C25 110.2(8) . . ?
C28 C27 Ir1 71.1(5) . . ?
C27 C28 Ir1 70.9(4) . . ?
C30A C29 C30 89.4(14) . . ?
C30A C29 Ir1 123.7(11) . . ?
C30 C29 Ir1 120.9(10) . . ?
C32 C31 C33 119.4(4) . 7_566 ?
C31 C32 C33 120.2(4) . . ?
C31 C33 C32 120.3(4) 7_566 . ?

loop_
_geom_bond_atom_site_label_1
_geom_bond_atom_site_label_2
_geom_bond_distance
_geom_bond_site_symmetry_2
_geom_bond_publ_flag
Ir1 N2 2.019(6) . ?
Ir1 C16 2.078(7) . ?
Ir1 C29 2.081(10) . ?
Ir1 N1 2.166(6) . ?
Ir1 C27 2.168(8) . ?
Ir1 C28 2.170(8) . ?
Ir1 O1 2.210(6) . ?
F1 C26 1.380(12) . ?
F2 C26 1.322(12) . ?
F3 C26 1.296(10) . ?
N1 C1 1.336(9) . ?
N1 C5 1.362(9) . ?
N2 C10 1.352(9) . ?
N2 C6 1.356(9) . ?
O1 C25 1.190(9) . ?
O2 C25 1.242(10) . ?
C1 C2 1.369(10) . ?
C2 C3 1.389(10) . ?
C3 C4 1.397(10) . ?
C3 C17 1.526(10) . ?
C4 C5 1.377(10) . ?
C5 C6 1.470(10) . ?
C6 C7 1.375(10) . ?
C7 C8 1.399(10) . ?
C8 C9 1.387(10) . ?
C8 C21 1.530(11) . ?
C9 C10 1.377(10) . ?
C10 C11 1.455(10) . ?
C11 C16 1.401(10) . ?
C11 C12 1.404(10) . ?
C12 C13 1.379(11) . ?
C13 C14 1.369(12) . ?
C14 C15 1.387(11) . ?
C15 C16 1.404(10) . ?
C17 C19 1.498(12) . ?
C17 C18 1.508(11) . ?
C17 C20 1.518(12) . ?
C21 C22 1.499(13) . ?
C21 C24 1.530(11) . ?
C21 C23 1.535(12) . ?
C25 C26 1.532(12) . ?
C27 C28 1.412(12) . ?
C29 C30A 1.369(15) . ?
C29 C30 1.385(15) . ?
C31 C32 1.338(8) . ?
C31 C33 1.343(8) 7_566 ?
C32 C33 1.359(8) . ?
C33 C31 1.343(8) 7_566 ?
